data_1536270
loop_
_publ_author_name
'Jorgensen, J.D.'
'Radaelli, P.G.'
'Wagner, J.L.'
'Hinks, D.G.'
'Kikkawa, S.'
'Kanamaru, F.'
'Er, G.'
'Kadyrova, H.'

_publ_section_title
;
 Structure of superconducting Sr.9 La.1 Cu O2 (Tc=42 K) from neutron
 powder diffraction
;
_journal_name_full 'Physical Review, Serie 3. B - Condensed Matter (18,1978-)'
_journal_page_first 14654
_journal_page_last 14656
_journal_volume 47
_journal_year 1993
_chemical_formula_sum 'Cu La0.1 O2 Sr0.9'
_chemical_name_systematic '(Sr0.9 La0.1) Cu O2'
_space_group_IT_number 123
_symmetry_space_group_name_Hall '-P 4 2'
_symmetry_space_group_name_H-M 'P 4/m m m'
_cell_angle_alpha 90
_cell_angle_beta 90
_cell_angle_gamma 90
_cell_formula_units_Z 1
_cell_length_a 3.95068
_cell_length_b 3.95068
_cell_length_c 3.40902
_cell_volume 53.208
_citation_journal_id_ASTM PRBMDO
_cod_data_source_file Jorgensen_PRBMDO_1993_1317.cif
_cod_data_source_block Cu1La0.1O2Sr0.9
_cod_original_cell_volume 53.20755
_cod_original_formula_sum 'Cu1 La0.1 O2 Sr0.9'
_cod_database_code 1536270

loop_
_symmetry_equiv_pos_as_xyz
x,y,z
-y,x,z
-x,-y,z
y,-x,z
x,-y,-z
y,x,-z
-x,y,-z
-y,-x,-z
-x,-y,-z
y,-x,-z
x,y,-z
-y,x,-z
-x,y,z
-y,-x,z
x,-y,z
y,x,z

loop_
_atom_site_label
_atom_site_type_symbol
_atom_site_fract_x
_atom_site_fract_y
_atom_site_fract_z
_atom_site_occupancy
_atom_site_U_iso_or_equiv
La1 La+3 0.5 0.5 0.5 0.1 0.0
O1 O-2 0.5 0 0 1 0.0
Sr1 Sr+2 0.5 0.5 0.5 0.9 0.0
Cu1 Cu+1 0 0 0 1 0.0
